data_1573300
loop_
_publ_author_name
'He, Yicheng'
'Yan, Biwei'
'Ma, Cheng'
'Ni, Shaofei'
'Guo, Wusheng'

_publ_section_title
;
 Ni-Catalyzed Asymmetric Decarboxylation for the Construction of
 Carbocycles with Contiguous Quaternary Carbon Stereocenters
;
_journal_name_full 'Chemical Science'
_journal_paper_doi 10.1039/D4SC06849A
_journal_year 2024
_chemical_absolute_configuration unk
_chemical_formula_moiety 'C30 H25 N O3'
_chemical_formula_sum 'C30 H25 N O3'
_chemical_formula_weight 447.51
_space_group_crystal_system triclinic
_space_group_IT_number 1
_space_group_name_Hall 'P 1'
_space_group_name_H-M_alt 'P 1'
_atom_sites_solution_hydrogens mixed
_atom_sites_solution_primary dual
_audit_creation_date 2021-03-27
_audit_creation_method
;
Olex2 1.3-alpha
(compiled 2020.09.11 svn.r3730fd0d for OlexSys, GUI svn.r6159)
;
_audit_update_record
;
2021-11-08 deposited with the CCDC.	2024-11-25 downloaded from the CCDC.
;
_cell_angle_alpha 93.702(2)
_cell_angle_beta 109.012(2)
_cell_angle_gamma 103.102(2)
_cell_formula_units_Z 2
_cell_length_a 9.9067(2)
_cell_length_b 11.5214(3)
_cell_length_c 11.6032(3)
_cell_measurement_reflns_used 6463
_cell_measurement_temperature 149.99(10)
_cell_measurement_theta_max 73.6480
_cell_measurement_theta_min 3.9630
_cell_volume 1205.68(5)
_computing_cell_refinement 'CrysAlisPro 1.171.38.43f (Rigaku OD, 2015)'
_computing_data_collection 'CrysAlisPro 1.171.38.43f (Rigaku OD, 2015)'
_computing_data_reduction 'CrysAlisPro 1.171.38.43f (Rigaku OD, 2015)'
_computing_molecular_graphics 'Olex2 1.3-alpha (Dolomanov et al., 2009)'
_computing_publication_material 'Olex2 1.3-alpha (Dolomanov et al., 2009)'
_computing_structure_refinement 'SHELXL 2018/3 (Sheldrick, 2015)'
_computing_structure_solution 'SHELXT 2018/2 (Sheldrick, 2018)'
_diffrn_ambient_environment N~2~
_diffrn_ambient_temperature 149.99(10)
_diffrn_detector 'CCD plate'
_diffrn_detector_area_resol_mean 5.2684
_diffrn_detector_type AtlasS2
_diffrn_measured_fraction_theta_full 0.998
_diffrn_measured_fraction_theta_max 0.961
_diffrn_measurement_details
;
List of Runs (angles in degrees, time in seconds):

  # Type    Start    End  Width  t~exp~   \w     \q     \k     \f   Frames
#--------------------------------------------------------------------------
  1  \w    -65.00  33.00   1.00    1.00    --  -40.73  38.00 -90.00   98
  2  \w      2.00  27.00   1.00    1.00    --   40.73 -99.00   0.00   25
  3  \w     47.00  93.00   1.00    1.00    --   40.73-125.00 -60.00   46
  4  \w     59.00  96.00   1.00    1.00    --   40.73-125.00  60.00   37
  5  \w     41.00  98.00   1.00    1.00    --  107.58-125.00  30.00   57
  6  \w     66.00 121.00   1.00    1.00    --  107.58-125.00  90.00   55
  7  \w     49.00  75.00   1.00    1.00    --  107.58-125.00 -60.00   26
  8  \w     87.00 117.00   1.00    1.00    --  107.58-125.00 -60.00   30
  9  \w     35.00 137.00   1.00    1.00    --  107.58 -61.00-180.00  102
 10  \w     57.00 174.00   1.00    1.00    --  107.58  15.00 -90.00  117
 11  \w    152.00 178.00   1.00    1.00    --  107.58 125.00-150.00   26
 12  \w     91.00 178.00   1.00    1.00    --  107.58  77.00 -60.00   87
 13  \w     84.00 125.00   1.00    1.00    --  107.58  77.00   0.00   41
 14  \w    119.00 178.00   1.00    1.00    --  107.58  61.00 150.00   59
 15  \w     35.00 130.00   1.00    1.00    --  107.58 -45.00   0.00   95
 16  \w     38.00  99.00   1.00    1.00    --  107.58 -94.00 150.00   61
 17  \w    -69.00  27.00   1.00    1.00    --  -40.73  57.00  30.00   96
 18  \w   -104.00 -18.00   1.00    1.00    --  -40.73 -38.00  90.00   86
;
_diffrn_measurement_device 'four-circle diffractometer'
_diffrn_measurement_device_type 'SuperNova, Dual, Cu at zero, AtlasS2'
_diffrn_measurement_method '\w scans'
_diffrn_orient_matrix_type 'CrysAlisPro convention (1999,Acta A55,543-557)'
_diffrn_orient_matrix_UB_11 0.0799044000
_diffrn_orient_matrix_UB_12 -0.0961392000
_diffrn_orient_matrix_UB_13 0.0502100000
_diffrn_orient_matrix_UB_21 -0.1187125000
_diffrn_orient_matrix_UB_22 -0.0487667000
_diffrn_orient_matrix_UB_23 0.0562769000
_diffrn_orient_matrix_UB_31 -0.0926236000
_diffrn_orient_matrix_UB_32 -0.0875361000
_diffrn_orient_matrix_UB_33 -0.1203681000
_diffrn_radiation_monochromator mirror
_diffrn_radiation_probe x-ray
_diffrn_radiation_type 'Cu K\a'
_diffrn_radiation_wavelength 1.54184
_diffrn_reflns_av_R_equivalents 0.0204
_diffrn_reflns_av_unetI/netI 0.0266
_diffrn_reflns_Laue_measured_fraction_full 0.998
_diffrn_reflns_Laue_measured_fraction_max 0.961
_diffrn_reflns_limit_h_max 11
_diffrn_reflns_limit_h_min -12
_diffrn_reflns_limit_k_max 14
_diffrn_reflns_limit_k_min -14
_diffrn_reflns_limit_l_max 13
_diffrn_reflns_limit_l_min -14
_diffrn_reflns_number 8318
_diffrn_reflns_point_group_measured_fraction_full 0.607
_diffrn_reflns_point_group_measured_fraction_max 0.580
_diffrn_reflns_theta_full 67.684
_diffrn_reflns_theta_max 73.845
_diffrn_reflns_theta_min 3.985
_diffrn_source 'micro-focus sealed X-ray tube'
_diffrn_source_type 'SuperNova (Cu) X-ray Source'
_exptl_absorpt_coefficient_mu 0.630
_exptl_absorpt_correction_T_max 1.00000
_exptl_absorpt_correction_T_min 0.86440
_exptl_absorpt_correction_type multi-scan
_exptl_absorpt_process_details
;
CrysAlisPro 1.171.38.43f (Rigaku Oxford Diffraction, 2015)
Empirical absorption correction using spherical harmonics,
 implemented in SCALE3 ABSPACK scaling algorithm.
;
_exptl_crystal_colour colorless
_exptl_crystal_density_diffrn 1.233
_exptl_crystal_description block
_exptl_crystal_F_000 472
_exptl_crystal_size_max 0.13
_exptl_crystal_size_mid 0.10
_exptl_crystal_size_min 0.08
_refine_diff_density_max 0.545
_refine_diff_density_min -0.681
_refine_diff_density_rms 0.048
_refine_ls_abs_structure_details
;
 Refined as an inversion twin.
;
_refine_ls_abs_structure_Flack 0.0(2)
_refine_ls_extinction_coef 0.0068(7)
_refine_ls_extinction_expression Fc^*^=kFc[1+0.001xFc^2^\l^3^/sin(2\q)]^-1/4^
_refine_ls_extinction_method 'SHELXL-2018/3 (Sheldrick 2018)'
_refine_ls_goodness_of_fit_ref 1.040
_refine_ls_hydrogen_treatment mixed
_refine_ls_matrix_type full
_refine_ls_number_parameters 644
_refine_ls_number_reflns 5676
_refine_ls_number_restraints 50
_refine_ls_restrained_S_all 1.150
_refine_ls_R_factor_all 0.0403
_refine_ls_R_factor_gt 0.0392
_refine_ls_shift/su_max 0.002
_refine_ls_shift/su_mean 0.000
_refine_ls_structure_factor_coef Fsqd
_refine_ls_weighting_details 'w=1/[\s^2^(Fo^2^)+(0.0616P)^2^+0.2642P] where P=(Fo^2^+2Fc^2^)/3'
_refine_ls_weighting_scheme calc
_refine_ls_wR_factor_gt 0.1031
_refine_ls_wR_factor_ref 0.1045
_reflns_Friedel_coverage 0.207
_reflns_Friedel_fraction_full 0.216
_reflns_Friedel_fraction_max 0.199
_reflns_number_gt 5503
_reflns_number_total 5676
_reflns_threshold_expression 'I > 2\s(I)'
_cod_data_source_file d4sc06849a2.cif
_cod_data_source_block exp_2926
_cod_database_code 1573300
_shelx_shelxl_version_number 2018/3
_shelx_space_group_comment
;
The symmetry employed for this shelxl refinement is uniquely defined
by the following loop, which should always be used as a source of
symmetry information in preference to the above space-group names.
They are only intended as comments.
;
_reflns_odcompleteness_completeness 99.93
_reflns_odcompleteness_iscentric 1
_reflns_odcompleteness_theta 66.97
_olex2_refinement_description
;
1. Twinned data refinement
 Scales: 1.0(3)
 -0.0(3)
2. Fixed Uiso
 At 1.2 times of:
  All C(H) groups, All C(H,H) groups
 At 1.5 times of:
  All C(H,H,H) groups
3. Restrained distances
 C62-C61 = C60-C59
 1.32 with sigma of 0.01
 C62-C61 \\sim C60-C59
 with sigma of 0.02
4. Rigid bond restraints
 C61, C62
 with sigma for 1-2 distances of 0.002 and sigma for 1-3 distances of 0.002
 C62, C61
 with sigma for 1-2 distances of 0.002 and sigma for 1-3 distances of 0.002
 C59, C60
 with sigma for 1-2 distances of 0.002 and sigma for 1-3 distances of 0.002
5. Uiso/Uaniso restraints and constraints
C59 \\sim C60: within 2A with sigma of 0.002 and sigma for terminal atoms of
0.004 within 2A
C62 \\sim C61: within 2A with sigma of 0.002 and sigma for terminal atoms of
0.004 within 2A
Uanis(C59) \\sim Ueq, Uanis(C62) \\sim Ueq: with sigma of 0.002 and sigma for
terminal atoms of 0.004
6. Rigid body (RIGU) restrains
 C58, C59, C60
 with sigma for 1-2 distances of 0.001 and sigma for 1-3 distances of 0.002
 C58, C61, C62
 with sigma for 1-2 distances of 0.001 and sigma for 1-3 distances of 0.002
7. Others
 Sof(H58A)=Sof(C61)=Sof(H61A)=Sof(H61B)=Sof(C62)=1-FVAR(1)
 Sof(H58)=Sof(C59)=Sof(C60)=Sof(H60A)=Sof(H60B)=FVAR(1)
8.a Ternary CH refined with riding coordinates:
 C13(H13), C43(H43)
8.b Secondary CH2 refined with riding coordinates:
 C14(H14A,H14B), C28(H28A,H28B), C44(H44A,H44B), C50(H50A,H50B)
8.c Aromatic/amide H refined with riding coordinates:
 C2(H2), C3(H3), C5(H5), C6(H6), C8(H8), C9(H9), C10(H10), C11(H11), C12(H12),
 C18(H18), C19(H19), C20(H20), C21(H21), C22(H22), C24(H24), C32(H32), C33(H33),
  C34(H34), C35(H35), C36(H36), C38(H38), C39(H39), C41(H41), C42(H42),
 C53(H53), C54(H54), C55(H55), C56(H56), C57(H57), C58(H58A), C58(H58)
8.d X=CH2 refined with riding coordinates:
 C60(H60A,H60B), C61(H61A,H61B)
8.e Idealised Me refined as rotating group:
 C29(H29A,H29B,H29C), C51(H51A,H51B,H51C)
;
_olex2_submission_special_instructions 'No special instructions were received'
_oxdiff_exptl_absorpt_empirical_details
;
Empirical correction (ABSPACK) includes:
- Absorption correction using spherical harmonics
- Frame scaling
;
_oxdiff_exptl_absorpt_empirical_full_max 1.361
_oxdiff_exptl_absorpt_empirical_full_min 0.507

loop_
_space_group_symop_operation_xyz
'x, y, z'

loop_
_atom_site_label
_atom_site_type_symbol
_atom_site_fract_x
_atom_site_fract_y
_atom_site_fract_z
_atom_site_U_iso_or_equiv
_atom_site_adp_type
_atom_site_occupancy
_atom_site_site_symmetry_order
_atom_site_calc_flag
_atom_site_refinement_flags_posn
_atom_site_refinement_flags_adp
_atom_site_refinement_flags_occupancy
_atom_site_disorder_assembly
_atom_site_disorder_group
O1 O 0.6468(2) 0.73409(17) 0.70106(18) 0.0307(4) Uani 1 1 d . . . . .
O2 O 0.8876(2) 0.73992(17) 0.7438(2) 0.0341(5) Uani 1 1 d . . . . .
O3 O 0.4867(2) 0.98422(18) 0.66818(19) 0.0335(4) Uani 1 1 d . . . . .
N1 N 1.0753(3) 0.9652(2) 0.6586(3) 0.0351(5) Uani 1 1 d . . . . .
C00J C 0.7997(3) 0.8946(2) 0.6433(2) 0.0236(5) Uani 1 1 d . . . . .
C1 C 0.6944(3) 0.7646(2) 0.4251(2) 0.0263(5) Uani 1 1 d . . . . .
C2 C 0.6124(3) 0.6489(3) 0.4256(3) 0.0319(6) Uani 1 1 d . . . . .
H2 H 0.556646 0.638026 0.476721 0.038 Uiso 1 1 calc R U . . .
C3 C 0.6128(3) 0.5503(3) 0.3516(3) 0.0311(6) Uani 1 1 d . . . . .
H3 H 0.558537 0.474020 0.354674 0.037 Uiso 1 1 calc R U . . .
C4 C 0.6935(3) 0.5633(3) 0.2718(3) 0.0306(6) Uani 1 1 d . . . . .
C5 C 0.7733(3) 0.6788(3) 0.2696(3) 0.0327(6) Uani 1 1 d . . . . .
H5 H 0.826913 0.689909 0.216861 0.039 Uiso 1 1 calc R U . . .
C6 C 0.7740(3) 0.7772(2) 0.3446(3) 0.0305(6) Uani 1 1 d . . . . .
H6 H 0.828558 0.853390 0.341600 0.037 Uiso 1 1 calc R U . . .
C7 C 0.6941(3) 0.4559(3) 0.1946(3) 0.0307(6) Uani 1 1 d . . . . .
C8 C 0.7179(3) 0.3513(3) 0.2452(3) 0.0352(6) Uani 1 1 d . . . . .
H8 H 0.729563 0.348259 0.327713 0.042 Uiso 1 1 calc R U . . .
C9 C 0.7240(4) 0.2536(3) 0.1742(3) 0.0383(7) Uani 1 1 d . . . . .
H9 H 0.741869 0.185858 0.209404 0.046 Uiso 1 1 calc R U . . .
C10 C 0.7037(4) 0.2557(3) 0.0507(3) 0.0451(8) Uani 1 1 d . . . . .
H10 H 0.707912 0.189743 0.002720 0.054 Uiso 1 1 calc R U . . .
C11 C 0.6770(4) 0.3567(3) -0.0004(3) 0.0424(7) Uani 1 1 d . . . . .
H11 H 0.661558 0.357918 -0.083714 0.051 Uiso 1 1 calc R U . . .
C12 C 0.6729(3) 0.4560(3) 0.0703(3) 0.0352(6) Uani 1 1 d . . . . .
H12 H 0.655813 0.523594 0.034288 0.042 Uiso 1 1 calc R U . . .
C13 C 0.6971(3) 0.8756(2) 0.5034(2) 0.0273(5) Uani 1 1 d . . . . .
H13 H 0.735443 0.945245 0.468199 0.033 Uiso 1 1 calc R U . . .
C14 C 0.5479(3) 0.8860(3) 0.5083(3) 0.0311(6) Uani 1 1 d . . . . .
H14A H 0.501762 0.928335 0.443211 0.037 Uiso 1 1 calc R U . . .
H14B H 0.482151 0.806555 0.497961 0.037 Uiso 1 1 calc R U . . .
C15 C 0.5788(3) 0.9556(2) 0.6337(3) 0.0279(5) Uani 1 1 d . . . . .
C16 C 0.7468(3) 0.9918(2) 0.7077(2) 0.0242(5) Uani 1 1 d . . . . .
C17 C 0.7909(3) 0.9951(2) 0.8466(2) 0.0250(5) Uani 1 1 d . . . . .
C18 C 0.6920(3) 0.9403(2) 0.9013(3) 0.0313(6) Uani 1 1 d . . . . .
H18 H 0.594263 0.902958 0.852686 0.038 Uiso 1 1 calc R U . . .
C19 C 0.7383(4) 0.9411(3) 1.0286(3) 0.0397(7) Uani 1 1 d . . . . .
H19 H 0.671046 0.904688 1.064188 0.048 Uiso 1 1 calc R U . . .
C20 C 0.8830(4) 0.9954(3) 1.1020(3) 0.0435(7) Uani 1 1 d . . . . .
H20 H 0.913383 0.996574 1.186954 0.052 Uiso 1 1 calc R U . . .
C21 C 0.9828(4) 1.0484(3) 1.0481(3) 0.0423(7) Uani 1 1 d . . . . .
H21 H 1.080962 1.083686 1.097103 0.051 Uiso 1 1 calc R U . . .
C22 C 0.9383(3) 1.0493(3) 0.9223(3) 0.0331(6) Uani 1 1 d . . . . .
H22 H 1.006295 1.085945 0.887573 0.040 Uiso 1 1 calc R U . . .
C23 C 0.9557(3) 0.9342(2) 0.6549(2) 0.0259(5) Uani 1 1 d . . . . .
C24 C 0.8001(3) 1.1142(2) 0.6704(3) 0.0289(6) Uani 1 1 d . . . . .
H24 H 0.812585 1.113249 0.594321 0.035 Uiso 1 1 calc R U . . .
C25 C 0.8292(4) 1.2182(3) 0.7343(3) 0.0373(7) Uani 1 1 d . . . . .
C26 C 0.8594(7) 1.3257(3) 0.7907(5) 0.0639(13) Uani 1 1 d . . . . .
H26A H 0.948(4) 1.342(3) 0.848(3) 0.016(7) Uiso 1 1 d . . . . .
H26B H 0.807(10) 1.401(8) 0.800(9) 0.18(4) Uiso 1 1 d . . . . .
C27 C 0.7684(3) 0.7793(2) 0.6996(2) 0.0239(5) Uani 1 1 d . . . . .
C28 C 0.8719(4) 0.6346(3) 0.8076(4) 0.0459(8) Uani 1 1 d . . . . .
H28A H 0.941785 0.589893 0.800919 0.055 Uiso 1 1 calc R U . . .
H28B H 0.772839 0.581793 0.769530 0.055 Uiso 1 1 calc R U . . .
C29 C 0.9002(5) 0.6747(4) 0.9397(4) 0.0631(11) Uani 1 1 d . . . . .
H29A H 0.824881 0.711737 0.946142 0.095 Uiso 1 1 calc R U . . .
H29B H 0.995263 0.731928 0.975261 0.095 Uiso 1 1 calc R U . . .
H29C H 0.898810 0.606389 0.982858 0.095 Uiso 1 1 calc R U . . .
O4 O 1.5080(2) 1.43768(18) 0.7355(2) 0.0363(5) Uani 1 1 d . . . . .
O5 O 1.3437(2) 1.39454(18) 0.4097(2) 0.0336(4) Uani 1 1 d . . . . .
O6 O 1.1080(2) 1.30556(19) 0.28969(19) 0.0364(5) Uani 1 1 d . . . . .
N2 N 0.9212(3) 1.1246(2) 0.4215(2) 0.0329(5) Uani 1 1 d . . . . .
C31 C 1.3144(3) 0.8540(3) 0.1101(3) 0.0367(6) Uani 1 1 d . . . . .
C32 C 1.3529(4) 0.7474(3) 0.1336(3) 0.0423(7) Uani 1 1 d . . . . .
H32 H 1.371605 0.726295 0.212221 0.051 Uiso 1 1 calc R U . . .
C33 C 1.3641(5) 0.6717(4) 0.0409(4) 0.0532(9) Uani 1 1 d . . . . .
H33 H 1.390449 0.600433 0.057751 0.064 Uiso 1 1 calc R U . . .
C34 C 1.3359(5) 0.7021(4) -0.0764(4) 0.0580(10) Uani 1 1 d . . . . .
H34 H 1.342601 0.651039 -0.138590 0.070 Uiso 1 1 calc R U . . .
C35 C 1.2979(5) 0.8082(4) -0.1009(3) 0.0561(10) Uani 1 1 d . . . . .
H35 H 1.278660 0.828654 -0.179846 0.067 Uiso 1 1 calc R U . . .
C36 C 1.2884(4) 0.8841(4) -0.0083(3) 0.0458(8) Uani 1 1 d . . . . .
H36 H 1.264487 0.956251 -0.025161 0.055 Uiso 1 1 calc R U . . .
C37 C 1.3044(3) 0.9359(3) 0.2104(3) 0.0332(6) Uani 1 1 d . . . . .
C38 C 1.2174(3) 0.8940(3) 0.2793(3) 0.0326(6) Uani 1 1 d . . . . .
H38 H 1.159617 0.814760 0.259506 0.039 Uiso 1 1 calc R U . . .
C39 C 1.2152(3) 0.9682(3) 0.3773(3) 0.0292(5) Uani 1 1 d . . . . .
H39 H 1.156515 0.937970 0.422450 0.035 Uiso 1 1 calc R U . . .
C40 C 1.3006(3) 1.0885(2) 0.4091(3) 0.0278(5) Uani 1 1 d . . . . .
C41 C 1.3847(3) 1.1309(3) 0.3376(3) 0.0360(6) Uani 1 1 d . . . . .
H41 H 1.440612 1.210664 0.355716 0.043 Uiso 1 1 calc R U . . .
C42 C 1.3864(3) 1.0559(3) 0.2394(3) 0.0364(6) Uani 1 1 d . . . . .
H42 H 1.442988 1.086296 0.192629 0.044 Uiso 1 1 calc R U . . .
C43 C 1.3007(3) 1.1649(2) 0.5201(3) 0.0277(5) Uani 1 1 d . . . . .
H43 H 1.265003 1.109324 0.570660 0.033 Uiso 1 1 calc R U . . .
C44 C 1.4501(3) 1.2481(3) 0.6045(3) 0.0340(6) Uani 1 1 d . . . . .
H44A H 1.499711 1.206577 0.668812 0.041 Uiso 1 1 calc R U . . .
H44B H 1.513587 1.273674 0.557450 0.041 Uiso 1 1 calc R U . . .
C45 C 1.4166(3) 1.3555(2) 0.6601(3) 0.0295(6) Uani 1 1 d . . . . .
C46 C 1.2481(3) 1.3414(2) 0.6143(2) 0.0259(5) Uani 1 1 d . . . . .
C47 C 1.1960(3) 1.2521(2) 0.4896(2) 0.0242(5) Uani 1 1 d . . . . .
C48 C 1.0409(3) 1.1825(2) 0.4501(2) 0.0243(5) Uani 1 1 d . . . . .
C49 C 1.2247(3) 1.3261(2) 0.3916(2) 0.0259(5) Uani 1 1 d . . . . .
C50 C 1.1248(4) 1.3784(4) 0.1937(3) 0.0522(9) Uani 1 1 d . . . . .
H50A H 1.053263 1.337591 0.114261 0.063 Uiso 1 1 calc R U . . .
H50B H 1.223041 1.387809 0.190071 0.063 Uiso 1 1 calc R U . . .
C51 C 1.1019(5) 1.4992(4) 0.2203(5) 0.0684(13) Uani 1 1 d . . . . .
H51A H 1.108749 1.544390 0.154798 0.103 Uiso 1 1 calc R U . . .
H51B H 1.176454 1.541379 0.296612 0.103 Uiso 1 1 calc R U . . .
H51C H 1.005875 1.489672 0.226516 0.103 Uiso 1 1 calc R U . . .
C52 C 1.1964(3) 1.4560(2) 0.5974(2) 0.0272(5) Uani 1 1 d . . . . .
C53 C 1.0461(3) 1.4486(3) 0.5708(3) 0.0397(7) Uani 1 1 d . . . . .
H53 H 0.980541 1.374725 0.565243 0.048 Uiso 1 1 calc R U . . .
C54 C 0.9945(4) 1.5499(3) 0.5527(4) 0.0492(8) Uani 1 1 d . . . . .
H54 H 0.894360 1.543459 0.535243 0.059 Uiso 1 1 calc R U . . .
C55 C 1.0882(4) 1.6601(3) 0.5599(3) 0.0442(8) Uani 1 1 d . . . . .
H55 H 1.052339 1.727895 0.547260 0.053 Uiso 1 1 calc R U . . .
C56 C 1.2373(4) 1.6685(3) 0.5864(3) 0.0376(7) Uani 1 1 d . . . . .
H56 H 1.301846 1.742805 0.591868 0.045 Uiso 1 1 calc R U . . .
C57 C 1.2915(3) 1.5679(2) 0.6047(3) 0.0302(6) Uani 1 1 d . . . . .
H57 H 1.391807 1.575093 0.622014 0.036 Uiso 1 1 calc R U . . .
C58 C 1.1925(3) 1.2743(3) 0.7069(3) 0.0347(6) Uani 1 1 d . . . . .
H58A H 1.090533 1.254822 0.687688 0.042 Uiso 0.474(9) 1 calc R U P A 2
H58 H 1.107203 1.211178 0.673121 0.042 Uiso 0.526(9) 1 calc R U P A 1
C59 C 1.2491(8) 1.2943(8) 0.8252(7) 0.0511(16) Uani 0.526(9) 1 d D U P A 1
C60 C 1.3290(9) 1.2086(8) 0.8948(8) 0.070(2) Uani 0.526(9) 1 d D U P A 1
H60A H 1.337256 1.141058 0.851854 0.084 Uiso 0.526(9) 1 calc R U P A 1
H60B H 1.369818 1.223408 0.980424 0.084 Uiso 0.526(9) 1 calc R U P A 1
C61 C 1.2905(13) 1.3116(11) 0.9294(9) 0.084(3) Uani 0.474(9) 1 d D U P A 2
H61A H 1.254142 1.378847 0.933141 0.101 Uiso 0.474(9) 1 calc R U P A 2
H61B H 1.343079 1.287282 1.001665 0.101 Uiso 0.474(9) 1 calc R U P A 2
C62 C 1.2640(9) 1.2413(8) 0.8051(7) 0.0471(17) Uani 0.474(9) 1 d D U P A 2

loop_
_atom_site_aniso_label
_atom_site_aniso_U_11
_atom_site_aniso_U_22
_atom_site_aniso_U_33
_atom_site_aniso_U_23
_atom_site_aniso_U_13
_atom_site_aniso_U_12
O1 0.0300(10) 0.0260(9) 0.0358(10) 0.0062(8) 0.0142(8) 0.0027(8)
O2 0.0326(10) 0.0261(9) 0.0499(12) 0.0159(9) 0.0174(9) 0.0125(8)
O3 0.0287(10) 0.0392(11) 0.0399(11) 0.0090(9) 0.0160(9) 0.0165(9)
N1 0.0286(13) 0.0283(12) 0.0544(15) 0.0112(11) 0.0204(11) 0.0093(9)
C00J 0.0234(12) 0.0199(11) 0.0290(13) 0.0047(9) 0.0109(10) 0.0058(9)
C1 0.0243(13) 0.0290(13) 0.0258(13) 0.0043(10) 0.0092(10) 0.0067(10)
C2 0.0315(14) 0.0325(14) 0.0341(14) 0.0049(11) 0.0178(12) 0.0037(11)
C3 0.0308(14) 0.0296(13) 0.0332(14) 0.0009(11) 0.0161(12) 0.0025(11)
C4 0.0279(13) 0.0329(14) 0.0316(14) 0.0037(11) 0.0124(11) 0.0067(11)
C5 0.0336(15) 0.0335(14) 0.0371(15) 0.0072(12) 0.0213(12) 0.0072(11)
C6 0.0317(14) 0.0292(13) 0.0335(14) 0.0071(11) 0.0165(12) 0.0055(11)
C7 0.0253(13) 0.0338(14) 0.0334(15) 0.0031(11) 0.0126(11) 0.0056(11)
C8 0.0352(15) 0.0354(15) 0.0347(15) 0.0051(12) 0.0115(12) 0.0096(12)
C9 0.0398(16) 0.0335(15) 0.0395(16) 0.0026(12) 0.0103(13) 0.0117(13)
C10 0.050(2) 0.0457(18) 0.0401(18) -0.0059(14) 0.0136(15) 0.0203(15)
C11 0.0484(19) 0.0525(19) 0.0299(15) 0.0016(13) 0.0137(13) 0.0214(15)
C12 0.0357(15) 0.0401(15) 0.0338(15) 0.0054(12) 0.0145(12) 0.0143(12)
C13 0.0271(13) 0.0288(12) 0.0286(13) 0.0076(10) 0.0117(11) 0.0086(10)
C14 0.0245(13) 0.0382(15) 0.0304(14) 0.0038(11) 0.0079(11) 0.0109(11)
C15 0.0273(13) 0.0262(12) 0.0344(14) 0.0101(11) 0.0127(11) 0.0110(10)
C16 0.0256(12) 0.0199(11) 0.0308(13) 0.0062(10) 0.0126(10) 0.0083(9)
C17 0.0275(13) 0.0203(11) 0.0292(13) 0.0031(9) 0.0113(11) 0.0082(10)
C18 0.0329(14) 0.0303(13) 0.0322(14) 0.0061(11) 0.0132(12) 0.0085(11)
C19 0.0509(19) 0.0398(16) 0.0345(15) 0.0091(13) 0.0211(14) 0.0139(14)
C20 0.053(2) 0.0500(18) 0.0305(15) 0.0060(13) 0.0115(14) 0.0243(16)
C21 0.0376(17) 0.0461(17) 0.0346(16) -0.0024(13) 0.0012(13) 0.0139(14)
C22 0.0282(14) 0.0317(14) 0.0368(15) 0.0007(12) 0.0099(12) 0.0064(11)
C23 0.0287(14) 0.0195(11) 0.0331(13) 0.0052(10) 0.0137(11) 0.0089(10)
C24 0.0321(14) 0.0233(12) 0.0372(15) 0.0094(11) 0.0178(12) 0.0087(10)
C25 0.0432(17) 0.0256(13) 0.0586(19) 0.0126(13) 0.0354(15) 0.0112(12)
C26 0.094(4) 0.0280(17) 0.087(3) 0.0055(18) 0.061(3) 0.0073(19)
C27 0.0251(13) 0.0208(11) 0.0267(12) 0.0025(9) 0.0100(10) 0.0065(10)
C28 0.0454(18) 0.0327(15) 0.069(2) 0.0277(16) 0.0238(17) 0.0175(13)
C29 0.060(2) 0.064(2) 0.066(3) 0.039(2) 0.020(2) 0.013(2)
O4 0.0277(10) 0.0305(10) 0.0392(11) 0.0048(9) 0.0007(8) 0.0014(8)
O5 0.0264(10) 0.0358(10) 0.0406(11) 0.0113(9) 0.0162(8) 0.0041(8)
O6 0.0336(11) 0.0420(11) 0.0294(10) 0.0149(9) 0.0091(9) 0.0021(9)
N2 0.0290(13) 0.0369(13) 0.0290(12) 0.0066(10) 0.0099(10) 0.0010(10)
C31 0.0281(15) 0.0471(17) 0.0332(15) -0.0005(13) 0.0102(12) 0.0091(12)
C32 0.0448(18) 0.0496(19) 0.0336(16) 0.0024(14) 0.0138(14) 0.0156(15)
C33 0.057(2) 0.054(2) 0.049(2) -0.0024(16) 0.0180(17) 0.0194(18)
C34 0.060(2) 0.074(3) 0.0416(19) -0.0105(17) 0.0219(17) 0.019(2)
C35 0.057(2) 0.078(3) 0.0346(18) 0.0024(17) 0.0173(16) 0.019(2)
C36 0.0457(19) 0.063(2) 0.0325(16) 0.0073(14) 0.0138(14) 0.0225(16)
C37 0.0291(14) 0.0403(15) 0.0310(15) 0.0057(12) 0.0082(12) 0.0136(12)
C38 0.0257(13) 0.0337(14) 0.0346(15) 0.0035(11) 0.0072(11) 0.0057(11)
C39 0.0222(12) 0.0335(13) 0.0324(14) 0.0070(11) 0.0094(11) 0.0079(10)
C40 0.0244(13) 0.0302(13) 0.0308(13) 0.0072(10) 0.0090(11) 0.0111(10)
C41 0.0322(15) 0.0323(14) 0.0474(17) 0.0081(12) 0.0188(13) 0.0084(12)
C42 0.0341(15) 0.0407(16) 0.0394(16) 0.0101(13) 0.0178(13) 0.0112(12)
C43 0.0254(13) 0.0252(12) 0.0343(14) 0.0076(10) 0.0106(11) 0.0089(10)
C44 0.0242(13) 0.0360(14) 0.0369(15) 0.0036(12) 0.0040(11) 0.0088(11)
C45 0.0245(13) 0.0286(13) 0.0319(14) 0.0096(11) 0.0069(11) 0.0035(10)
C46 0.0220(13) 0.0254(12) 0.0277(13) 0.0028(10) 0.0078(10) 0.0030(10)
C47 0.0214(12) 0.0247(12) 0.0267(13) 0.0053(10) 0.0091(10) 0.0050(10)
C48 0.0264(13) 0.0238(11) 0.0234(12) 0.0054(9) 0.0101(10) 0.0056(10)
C49 0.0247(13) 0.0263(12) 0.0303(13) 0.0064(10) 0.0136(11) 0.0070(10)
C50 0.0484(19) 0.065(2) 0.0370(17) 0.0284(17) 0.0126(15) 0.0019(17)
C51 0.054(2) 0.073(3) 0.088(3) 0.056(3) 0.026(2) 0.020(2)
C52 0.0278(13) 0.0269(12) 0.0262(12) 0.0003(10) 0.0097(10) 0.0064(10)
C53 0.0288(15) 0.0357(15) 0.0523(19) -0.0026(14) 0.0138(14) 0.0073(12)
C54 0.0339(16) 0.0491(19) 0.060(2) -0.0093(16) 0.0085(15) 0.0190(14)
C55 0.054(2) 0.0381(16) 0.0440(17) 0.0010(13) 0.0139(15) 0.0249(15)
C56 0.0488(18) 0.0273(14) 0.0393(16) 0.0029(12) 0.0189(14) 0.0104(13)
C57 0.0328(14) 0.0276(13) 0.0328(14) 0.0053(11) 0.0152(12) 0.0074(11)
C58 0.0339(14) 0.0311(13) 0.0353(12) 0.0046(11) 0.0145(11) -0.0024(11)
C59 0.047(2) 0.060(3) 0.0423(16) 0.0125(17) 0.0180(15) 0.0007(17)
C60 0.055(3) 0.079(4) 0.062(3) 0.032(3) 0.010(3) 0.001(3)
C61 0.078(4) 0.097(4) 0.053(3) -0.004(3) 0.022(3) -0.016(4)
C62 0.045(2) 0.047(2) 0.046(2) 0.0152(18) 0.0153(15) 0.0042(18)

loop_
_atom_type_symbol
_atom_type_description
_atom_type_scat_dispersion_real
_atom_type_scat_dispersion_imag
_atom_type_scat_source
C C 0.0181 0.0091 'International Tables Vol C Tables 4.2.6.8 and 6.1.1.4'
H H 0.0000 0.0000 'International Tables Vol C Tables 4.2.6.8 and 6.1.1.4'
N N 0.0311 0.0180 'International Tables Vol C Tables 4.2.6.8 and 6.1.1.4'
O O 0.0492 0.0322 'International Tables Vol C Tables 4.2.6.8 and 6.1.1.4'

loop_
_geom_angle_atom_site_label_1
_geom_angle_atom_site_label_2
_geom_angle_atom_site_label_3
_geom_angle
_geom_angle_site_symmetry_1
_geom_angle_site_symmetry_3
_geom_angle_publ_flag
C27 O2 C28 116.4(2) . . ?
C13 C00J C16 103.82(19) . . ?
C23 C00J C13 110.1(2) . . ?
C23 C00J C16 113.4(2) . . ?
C23 C00J C27 111.5(2) . . ?
C27 C00J C13 110.7(2) . . ?
C27 C00J C16 107.1(2) . . ?
C2 C1 C6 117.5(2) . . ?
C2 C1 C13 123.4(2) . . ?
C6 C1 C13 119.1(2) . . ?
C1 C2 H2 119.4 . . ?
C3 C2 C1 121.2(3) . . ?
C3 C2 H2 119.4 . . ?
C2 C3 H3 119.5 . . ?
C2 C3 C4 121.1(3) . . ?
C4 C3 H3 119.5 . . ?
C3 C4 C7 120.2(3) . . ?
C5 C4 C3 117.8(3) . . ?
C5 C4 C7 122.0(3) . . ?
C4 C5 H5 119.5 . . ?
C6 C5 C4 121.0(3) . . ?
C6 C5 H5 119.5 . . ?
C1 C6 H6 119.3 . . ?
C5 C6 C1 121.4(3) . . ?
C5 C6 H6 119.3 . . ?
C8 C7 C4 121.1(3) . . ?
C12 C7 C4 120.9(3) . . ?
C12 C7 C8 118.0(3) . . ?
C7 C8 H8 119.6 . . ?
C9 C8 C7 120.8(3) . . ?
C9 C8 H8 119.6 . . ?
C8 C9 H9 119.8 . . ?
C8 C9 C10 120.3(3) . . ?
C10 C9 H9 119.8 . . ?
C9 C10 H10 120.4 . . ?
C11 C10 C9 119.2(3) . . ?
C11 C10 H10 120.4 . . ?
C10 C11 H11 119.5 . . ?
C10 C11 C12 121.0(3) . . ?
C12 C11 H11 119.5 . . ?
C7 C12 H12 119.7 . . ?
C11 C12 C7 120.6(3) . . ?
C11 C12 H12 119.7 . . ?
C00J C13 H13 106.8 . . ?
C1 C13 C00J 115.4(2) . . ?
C1 C13 H13 106.8 . . ?
C1 C13 C14 116.2(2) . . ?
C14 C13 C00J 104.1(2) . . ?
C14 C13 H13 106.8 . . ?
C13 C14 H14A 110.4 . . ?
C13 C14 H14B 110.4 . . ?
H14A C14 H14B 108.6 . . ?
C15 C14 C13 106.8(2) . . ?
C15 C14 H14A 110.4 . . ?
C15 C14 H14B 110.4 . . ?
O3 C15 C14 125.0(3) . . ?
O3 C15 C16 124.8(3) . . ?
C14 C15 C16 110.0(2) . . ?
C15 C16 C00J 101.2(2) . . ?
C17 C16 C00J 113.61(19) . . ?
C17 C16 C15 116.0(2) . . ?
C17 C16 C24 113.2(2) . . ?
C24 C16 C00J 108.6(2) . . ?
C24 C16 C15 103.0(2) . . ?
C18 C17 C16 122.3(2) . . ?
C18 C17 C22 118.4(3) . . ?
C22 C17 C16 119.2(2) . . ?
C17 C18 H18 119.7 . . ?
C17 C18 C19 120.5(3) . . ?
C19 C18 H18 119.7 . . ?
C18 C19 H19 119.8 . . ?
C20 C19 C18 120.5(3) . . ?
C20 C19 H19 119.8 . . ?
C19 C20 H20 120.3 . . ?
C19 C20 C21 119.4(3) . . ?
C21 C20 H20 120.3 . . ?
C20 C21 H21 119.6 . . ?
C22 C21 C20 120.8(3) . . ?
C22 C21 H21 119.6 . . ?
C17 C22 H22 119.8 . . ?
C21 C22 C17 120.4(3) . . ?
C21 C22 H22 119.8 . . ?
N1 C23 C00J 177.0(3) . . ?
C16 C24 H24 116.9 . . ?
C25 C24 C16 126.2(3) . . ?
C25 C24 H24 116.9 . . ?
C26 C25 C24 175.6(4) . . ?
C25 C26 H26A 108(2) . . ?
C25 C26 H26B 142(5) . . ?
H26A C26 H26B 109(5) . . ?
O1 C27 O2 126.6(2) . . ?
O1 C27 C00J 121.3(2) . . ?
O2 C27 C00J 112.1(2) . . ?
O2 C28 H28A 109.8 . . ?
O2 C28 H28B 109.8 . . ?
O2 C28 C29 109.6(3) . . ?
H28A C28 H28B 108.2 . . ?
C29 C28 H28A 109.8 . . ?
C29 C28 H28B 109.8 . . ?
C28 C29 H29A 109.5 . . ?
C28 C29 H29B 109.5 . . ?
C28 C29 H29C 109.5 . . ?
H29A C29 H29B 109.5 . . ?
H29A C29 H29C 109.5 . . ?
H29B C29 H29C 109.5 . . ?
C49 O6 C50 116.0(2) . . ?
C32 C31 C36 118.5(3) . . ?
C32 C31 C37 120.5(3) . . ?
C36 C31 C37 120.9(3) . . ?
C31 C32 H32 119.7 . . ?
C31 C32 C33 120.7(3) . . ?
C33 C32 H32 119.7 . . ?
C32 C33 H33 120.0 . . ?
C34 C33 C32 120.1(4) . . ?
C34 C33 H33 120.0 . . ?
C33 C34 H34 120.1 . . ?
C35 C34 C33 119.9(3) . . ?
C35 C34 H34 120.1 . . ?
C34 C35 H35 120.0 . . ?
C34 C35 C36 120.0(4) . . ?
C36 C35 H35 120.0 . . ?
C31 C36 H36 119.6 . . ?
C35 C36 C31 120.8(3) . . ?
C35 C36 H36 119.6 . . ?
C38 C37 C31 121.2(3) . . ?
C38 C37 C42 118.4(3) . . ?
C42 C37 C31 120.4(3) . . ?
C37 C38 H38 119.4 . . ?
C39 C38 C37 121.2(3) . . ?
C39 C38 H38 119.4 . . ?
C38 C39 H39 119.6 . . ?
C38 C39 C40 120.8(3) . . ?
C40 C39 H39 119.6 . . ?
C39 C40 C43 119.2(2) . . ?
C41 C40 C39 117.8(3) . . ?
C41 C40 C43 123.0(3) . . ?
C40 C41 H41 119.4 . . ?
C42 C41 C40 121.1(3) . . ?
C42 C41 H41 119.4 . . ?
C37 C42 C41 120.7(3) . . ?
C37 C42 H42 119.6 . . ?
C41 C42 H42 119.6 . . ?
C40 C43 H43 106.9 . . ?
C40 C43 C44 117.0(2) . . ?
C40 C43 C47 114.9(2) . . ?
C44 C43 H43 106.9 . . ?
C44 C43 C47 103.6(2) . . ?
C47 C43 H43 106.9 . . ?
C43 C44 H44A 110.4 . . ?
C43 C44 H44B 110.4 . . ?
H44A C44 H44B 108.6 . . ?
C45 C44 C43 106.6(2) . . ?
C45 C44 H44A 110.4 . . ?
C45 C44 H44B 110.4 . . ?
O4 C45 C44 124.9(3) . . ?
O4 C45 C46 124.6(3) . . ?
C44 C45 C46 110.3(2) . . ?
C45 C46 C47 100.9(2) . . ?
C52 C46 C45 117.2(2) . . ?
C52 C46 C47 113.0(2) . . ?
C52 C46 C58 110.8(2) . . ?
C58 C46 C45 105.5(2) . . ?
C58 C46 C47 108.6(2) . . ?
C43 C47 C46 103.6(2) . . ?
C48 C47 C43 110.0(2) . . ?
C48 C47 C46 113.4(2) . . ?
C48 C47 C49 111.3(2) . . ?
C49 C47 C43 110.5(2) . . ?
C49 C47 C46 107.7(2) . . ?
N2 C48 C47 177.5(3) . . ?
O5 C49 O6 125.9(2) . . ?
O5 C49 C47 121.2(2) . . ?
O6 C49 C47 112.9(2) . . ?
O6 C50 H50A 109.6 . . ?
O6 C50 H50B 109.6 . . ?
O6 C50 C51 110.5(3) . . ?
H50A C50 H50B 108.1 . . ?
C51 C50 H50A 109.6 . . ?
C51 C50 H50B 109.6 . . ?
C50 C51 H51A 109.5 . . ?
C50 C51 H51B 109.5 . . ?
C50 C51 H51C 109.5 . . ?
H51A C51 H51B 109.5 . . ?
H51A C51 H51C 109.5 . . ?
H51B C51 H51C 109.5 . . ?
C53 C52 C46 118.7(2) . . ?
C57 C52 C46 123.0(2) . . ?
C57 C52 C53 118.3(3) . . ?
C52 C53 H53 119.8 . . ?
C54 C53 C52 120.5(3) . . ?
C54 C53 H53 119.8 . . ?
C53 C54 H54 119.4 . . ?
C55 C54 C53 121.2(3) . . ?
C55 C54 H54 119.4 . . ?
C54 C55 H55 120.6 . . ?
C54 C55 C56 118.8(3) . . ?
C56 C55 H55 120.6 . . ?
C55 C56 H56 119.5 . . ?
C57 C56 C55 121.0(3) . . ?
C57 C56 H56 119.5 . . ?
C52 C57 H57 119.9 . . ?
C56 C57 C52 120.2(3) . . ?
C56 C57 H57 119.9 . . ?
C46 C58 H58A 115.0 . . ?
C46 C58 H58 115.9 . . ?
C59 C58 C46 128.1(4) . . ?
C59 C58 H58 115.9 . . ?
C62 C58 C46 130.0(4) . . ?
C62 C58 H58A 115.0 . . ?
C58 C59 C60 120.3(8) . . ?
C59 C60 H60A 120.0 . . ?
C59 C60 H60B 120.0 . . ?
H60A C60 H60B 120.0 . . ?
H61A C61 H61B 120.0 . . ?
C62 C61 H61A 120.0 . . ?
C62 C61 H61B 120.0 . . ?
C58 C62 C61 120.0(9) . . ?

loop_
_geom_bond_atom_site_label_1
_geom_bond_atom_site_label_2
_geom_bond_distance
_geom_bond_site_symmetry_2
_geom_bond_publ_flag
O1 C27 1.205(3) . ?
O2 C27 1.320(3) . ?
O2 C28 1.466(3) . ?
O3 C15 1.207(3) . ?
N1 C23 1.143(4) . ?
C00J C13 1.579(4) . ?
C00J C16 1.581(3) . ?
C00J C23 1.467(4) . ?
C00J C27 1.531(3) . ?
C1 C2 1.396(4) . ?
C1 C6 1.401(4) . ?
C1 C13 1.510(4) . ?
C2 H2 0.9300 . ?
C2 C3 1.380(4) . ?
C3 H3 0.9300 . ?
C3 C4 1.401(4) . ?
C4 C5 1.392(4) . ?
C4 C7 1.482(4) . ?
C5 H5 0.9300 . ?
C5 C6 1.381(4) . ?
C6 H6 0.9300 . ?
C7 C8 1.408(4) . ?
C7 C12 1.388(4) . ?
C8 H8 0.9300 . ?
C8 C9 1.376(4) . ?
C9 H9 0.9300 . ?
C9 C10 1.383(5) . ?
C10 H10 0.9300 . ?
C10 C11 1.379(5) . ?
C11 H11 0.9300 . ?
C11 C12 1.380(4) . ?
C12 H12 0.9300 . ?
C13 H13 0.9800 . ?
C13 C14 1.528(4) . ?
C14 H14A 0.9700 . ?
C14 H14B 0.9700 . ?
C14 C15 1.518(4) . ?
C15 C16 1.546(4) . ?
C16 C17 1.521(4) . ?
C16 C24 1.531(3) . ?
C17 C18 1.392(4) . ?
C17 C22 1.405(4) . ?
C18 H18 0.9300 . ?
C18 C19 1.395(4) . ?
C19 H19 0.9300 . ?
C19 C20 1.379(5) . ?
C20 H20 0.9300 . ?
C20 C21 1.386(5) . ?
C21 H21 0.9300 . ?
C21 C22 1.381(4) . ?
C22 H22 0.9300 . ?
C24 H24 0.9300 . ?
C24 C25 1.288(4) . ?
C25 C26 1.285(5) . ?
C26 H26A 0.88(3) . ?
C26 H26B 1.13(9) . ?
C28 H28A 0.9700 . ?
C28 H28B 0.9700 . ?
C28 C29 1.487(6) . ?
C29 H29A 0.9600 . ?
C29 H29B 0.9600 . ?
C29 H29C 0.9600 . ?
O4 C45 1.212(3) . ?
O5 C49 1.205(3) . ?
O6 C49 1.319(3) . ?
O6 C50 1.466(3) . ?
N2 C48 1.148(4) . ?
C31 C32 1.384(5) . ?
C31 C36 1.395(5) . ?
C31 C37 1.494(4) . ?
C32 H32 0.9300 . ?
C32 C33 1.389(5) . ?
C33 H33 0.9300 . ?
C33 C34 1.382(6) . ?
C34 H34 0.9300 . ?
C34 C35 1.379(6) . ?
C35 H35 0.9300 . ?
C35 C36 1.382(5) . ?
C36 H36 0.9300 . ?
C37 C38 1.388(4) . ?
C37 C42 1.391(4) . ?
C38 H38 0.9300 . ?
C38 C39 1.386(4) . ?
C39 H39 0.9300 . ?
C39 C40 1.403(4) . ?
C40 C41 1.393(4) . ?
C40 C43 1.512(4) . ?
C41 H41 0.9300 . ?
C41 C42 1.392(4) . ?
C42 H42 0.9300 . ?
C43 H43 0.9800 . ?
C43 C44 1.536(4) . ?
C43 C47 1.578(3) . ?
C44 H44A 0.9700 . ?
C44 H44B 0.9700 . ?
C44 C45 1.509(4) . ?
C45 C46 1.544(4) . ?
C46 C47 1.581(4) . ?
C46 C52 1.524(3) . ?
C46 C58 1.535(4) . ?
C47 C48 1.466(4) . ?
C47 C49 1.525(3) . ?
C50 H50A 0.9700 . ?
C50 H50B 0.9700 . ?
C50 C51 1.488(6) . ?
C51 H51A 0.9600 . ?
C51 H51B 0.9600 . ?
C51 H51C 0.9600 . ?
C52 C53 1.400(4) . ?
C52 C57 1.393(4) . ?
C53 H53 0.9300 . ?
C53 C54 1.379(5) . ?
C54 H54 0.9300 . ?
C54 C55 1.371(5) . ?
C55 H55 0.9300 . ?
C55 C56 1.386(5) . ?
C56 H56 0.9300 . ?
C56 C57 1.384(4) . ?
C57 H57 0.9300 . ?
C58 H58A 0.9300 . ?
C58 H58 0.9300 . ?
C58 C59 1.286(8) . ?
C58 C62 1.264(8) . ?
C59 C60 1.515(8) . ?
C60 H60A 0.9300 . ?
C60 H60B 0.9300 . ?
C61 H61A 0.9300 . ?
C61 H61B 0.9300 . ?
C61 C62 1.519(8) . ?

loop_
_geom_torsion_atom_site_label_1
_geom_torsion_atom_site_label_2
_geom_torsion_atom_site_label_3
_geom_torsion_atom_site_label_4
_geom_torsion
_geom_torsion_site_symmetry_1
_geom_torsion_site_symmetry_2
_geom_torsion_site_symmetry_3
_geom_torsion_site_symmetry_4
_geom_torsion_publ_flag
O3 C15 C16 C00J 160.6(2) . . . . ?
O3 C15 C16 C17 37.2(4) . . . . ?
O3 C15 C16 C24 -87.1(3) . . . . ?
C00J C13 C14 C15 21.6(3) . . . . ?
C00J C16 C17 C18 -100.7(3) . . . . ?
C00J C16 C17 C22 75.7(3) . . . . ?
C00J C16 C24 C25 -152.0(3) . . . . ?
C1 C2 C3 C4 -1.1(4) . . . . ?
C1 C13 C14 C15 149.7(2) . . . . ?
C2 C1 C6 C5 -0.8(4) . . . . ?
C2 C1 C13 C00J 78.6(3) . . . . ?
C2 C1 C13 C14 -43.7(4) . . . . ?
C2 C3 C4 C5 0.0(4) . . . . ?
C2 C3 C4 C7 179.0(3) . . . . ?
C3 C4 C5 C6 0.7(4) . . . . ?
C3 C4 C7 C8 -47.0(4) . . . . ?
C3 C4 C7 C12 133.7(3) . . . . ?
C4 C5 C6 C1 -0.2(4) . . . . ?
C4 C7 C8 C9 -177.5(3) . . . . ?
C4 C7 C12 C11 178.5(3) . . . . ?
C5 C4 C7 C8 132.1(3) . . . . ?
C5 C4 C7 C12 -47.2(4) . . . . ?
C6 C1 C2 C3 1.5(4) . . . . ?
C6 C1 C13 C00J -103.3(3) . . . . ?
C6 C1 C13 C14 134.3(3) . . . . ?
C7 C4 C5 C6 -178.4(3) . . . . ?
C7 C8 C9 C10 -1.4(5) . . . . ?
C8 C7 C12 C11 -0.8(4) . . . . ?
C8 C9 C10 C11 -0.1(5) . . . . ?
C9 C10 C11 C12 1.1(5) . . . . ?
C10 C11 C12 C7 -0.7(5) . . . . ?
C12 C7 C8 C9 1.8(4) . . . . ?
C13 C00J C16 C15 35.5(2) . . . . ?
C13 C00J C16 C17 160.6(2) . . . . ?
C13 C00J C16 C24 -72.5(3) . . . . ?
C13 C00J C27 O1 -58.5(3) . . . . ?
C13 C00J C27 O2 121.7(2) . . . . ?
C13 C1 C2 C3 179.5(3) . . . . ?
C13 C1 C6 C5 -179.0(3) . . . . ?
C13 C14 C15 O3 177.4(3) . . . . ?
C13 C14 C15 C16 1.1(3) . . . . ?
C14 C15 C16 C00J -23.1(3) . . . . ?
C14 C15 C16 C17 -146.5(2) . . . . ?
C14 C15 C16 C24 89.2(2) . . . . ?
C15 C16 C17 C18 16.0(3) . . . . ?
C15 C16 C17 C22 -167.6(2) . . . . ?
C15 C16 C24 C25 101.2(3) . . . . ?
C16 C00J C13 C1 -164.6(2) . . . . ?
C16 C00J C13 C14 -36.0(2) . . . . ?
C16 C00J C27 O1 54.0(3) . . . . ?
C16 C00J C27 O2 -125.8(2) . . . . ?
C16 C17 C18 C19 177.3(2) . . . . ?
C16 C17 C22 C21 -176.9(2) . . . . ?
C17 C16 C24 C25 -24.9(4) . . . . ?
C17 C18 C19 C20 -0.4(4) . . . . ?
C18 C17 C22 C21 -0.4(4) . . . . ?
C18 C19 C20 C21 -0.7(5) . . . . ?
C19 C20 C21 C22 1.3(5) . . . . ?
C20 C21 C22 C17 -0.7(4) . . . . ?
C22 C17 C18 C19 1.0(4) . . . . ?
C23 C00J C13 C1 73.7(3) . . . . ?
C23 C00J C13 C14 -157.7(2) . . . . ?
C23 C00J C16 C15 155.0(2) . . . . ?
C23 C00J C16 C17 -79.9(3) . . . . ?
C23 C00J C16 C24 47.0(3) . . . . ?
C23 C00J C27 O1 178.6(2) . . . . ?
C23 C00J C27 O2 -1.2(3) . . . . ?
C24 C16 C17 C18 134.8(2) . . . . ?
C24 C16 C17 C22 -48.8(3) . . . . ?
C27 O2 C28 C29 -87.0(3) . . . . ?
C27 C00J C13 C1 -50.0(3) . . . . ?
C27 C00J C13 C14 78.6(2) . . . . ?
C27 C00J C16 C15 -81.6(2) . . . . ?
C27 C00J C16 C17 43.5(3) . . . . ?
C27 C00J C16 C24 170.4(2) . . . . ?
C28 O2 C27 O1 -3.9(4) . . . . ?
C28 O2 C27 C00J 175.9(3) . . . . ?
O4 C45 C46 C47 160.4(3) . . . . ?
O4 C45 C46 C52 37.3(4) . . . . ?
O4 C45 C46 C58 -86.6(3) . . . . ?
C31 C32 C33 C34 -0.3(6) . . . . ?
C31 C37 C38 C39 176.0(3) . . . . ?
C31 C37 C42 C41 -176.0(3) . . . . ?
C32 C31 C36 C35 1.4(5) . . . . ?
C32 C31 C37 C38 -53.7(4) . . . . ?
C32 C31 C37 C42 124.2(3) . . . . ?
C32 C33 C34 C35 0.5(6) . . . . ?
C33 C34 C35 C36 0.2(6) . . . . ?
C34 C35 C36 C31 -1.1(6) . . . . ?
C36 C31 C32 C33 -0.6(5) . . . . ?
C36 C31 C37 C38 127.8(3) . . . . ?
C36 C31 C37 C42 -54.3(4) . . . . ?
C37 C31 C32 C33 -179.2(3) . . . . ?
C37 C31 C36 C35 179.9(3) . . . . ?
C37 C38 C39 C40 0.4(4) . . . . ?
C38 C37 C42 C41 1.9(4) . . . . ?
C38 C39 C40 C41 1.3(4) . . . . ?
C38 C39 C40 C43 -177.2(2) . . . . ?
C39 C40 C41 C42 -1.3(4) . . . . ?
C39 C40 C43 C44 138.5(2) . . . . ?
C39 C40 C43 C47 -99.6(3) . . . . ?
C40 C41 C42 C37 -0.3(4) . . . . ?
C40 C43 C44 C45 150.1(2) . . . . ?
C40 C43 C47 C46 -166.1(2) . . . . ?
C40 C43 C47 C48 72.4(3) . . . . ?
C40 C43 C47 C49 -50.9(3) . . . . ?
C41 C40 C43 C44 -39.8(4) . . . . ?
C41 C40 C43 C47 82.1(3) . . . . ?
C42 C37 C38 C39 -1.9(4) . . . . ?
C43 C40 C41 C42 177.1(3) . . . . ?
C43 C44 C45 O4 176.9(3) . . . . ?
C43 C44 C45 C46 0.9(3) . . . . ?
C43 C47 C49 O5 -61.7(3) . . . . ?
C43 C47 C49 O6 118.0(2) . . . . ?
C44 C43 C47 C46 -37.1(3) . . . . ?
C44 C43 C47 C48 -158.7(2) . . . . ?
C44 C43 C47 C49 78.0(3) . . . . ?
C44 C45 C46 C47 -23.6(3) . . . . ?
C44 C45 C46 C52 -146.7(2) . . . . ?
C44 C45 C46 C58 89.4(3) . . . . ?
C45 C46 C47 C43 36.6(2) . . . . ?
C45 C46 C47 C48 155.9(2) . . . . ?
C45 C46 C47 C49 -80.5(2) . . . . ?
C45 C46 C52 C53 -172.2(3) . . . . ?
C45 C46 C52 C57 9.1(4) . . . . ?
C45 C46 C58 C59 45.3(6) . . . . ?
C45 C46 C58 C62 3.9(7) . . . . ?
C46 C47 C49 O5 50.8(3) . . . . ?
C46 C47 C49 O6 -129.4(2) . . . . ?
C46 C52 C53 C54 -178.8(3) . . . . ?
C46 C52 C57 C56 178.9(3) . . . . ?
C46 C58 C59 C60 -107.1(7) . . . . ?
C46 C58 C62 C61 103.4(8) . . . . ?
C47 C43 C44 C45 22.4(3) . . . . ?
C47 C46 C52 C53 71.1(3) . . . . ?
C47 C46 C52 C57 -107.6(3) . . . . ?
C47 C46 C58 C59 152.9(6) . . . . ?
C47 C46 C58 C62 111.4(6) . . . . ?
C48 C47 C49 O5 175.8(2) . . . . ?
C48 C47 C49 O6 -4.5(3) . . . . ?
C49 O6 C50 C51 -81.7(4) . . . . ?
C50 O6 C49 O5 -3.5(4) . . . . ?
C50 O6 C49 C47 176.8(3) . . . . ?
C52 C46 C47 C43 162.5(2) . . . . ?
C52 C46 C47 C48 -78.2(3) . . . . ?
C52 C46 C47 C49 45.4(3) . . . . ?
C52 C46 C58 C59 -82.5(6) . . . . ?
C52 C46 C58 C62 -123.9(6) . . . . ?
C52 C53 C54 C55 0.1(6) . . . . ?
C53 C52 C57 C56 0.2(4) . . . . ?
C53 C54 C55 C56 -0.2(6) . . . . ?
C54 C55 C56 C57 0.3(5) . . . . ?
C55 C56 C57 C52 -0.3(5) . . . . ?
C57 C52 C53 C54 -0.1(5) . . . . ?
C58 C46 C47 C43 -74.1(3) . . . . ?
C58 C46 C47 C48 45.2(3) . . . . ?
C58 C46 C47 C49 168.8(2) . . . . ?
C58 C46 C52 C53 -51.1(3) . . . . ?
C58 C46 C52 C57 130.3(3) . . . . ?

loop_
_twin_individual_id
_twin_individual_mass_fraction_refined
1 1.0(3)
2 -0.0(3)
